data_1544890
loop_
_publ_author_name
'Aikawa, N.'
'Tokonami, M.'

_publ_section_title
;
 Crystal structure and cation distribution of "cleavable" olivines Sample:
 Happo-One
;
_journal_name_full 'Mineralogical Journal'
_journal_page_first 271
_journal_page_last 279
_journal_volume 13
_journal_year 1987
_chemical_formula_sum 'Fe0.24 Mg1.76 O4 Si'
_chemical_name_common (Mg0.88Fe0.12)2SiO4
_chemical_name_mineral olivine
_space_group_IT_number 62
_space_group_name_H-M_alt 'P b n m'
_symmetry_space_group_name_Hall '-P 2c 2ab'
_symmetry_space_group_name_H-M 'P b n m'
_cell_angle_alpha 90
_cell_angle_beta 90
_cell_angle_gamma 90
_cell_formula_units_Z 4
_cell_length_a 4.754(5)
_cell_length_b 10.209(25)
_cell_length_c 5.986(10)
_cell_volume 290.5(9)
_cod_data_source_file olivine-Happo-One.cif
_cod_data_source_block olivine-Happo-One
_cod_original_formula_sum 'Mg1.76 Fe0.24 Si O4'
_cod_database_code 1544890

loop_
_space_group_symop_operation_xyz
'x, y, z'
'-x, -y, -z'
'x+1/2, -y+1/2, -z'
'-x+1/2, y+1/2, z'
'-x, -y, z+1/2'
'x, y, -z+1/2'
'-x+1/2, y+1/2, -z+1/2'
'x+1/2, -y+1/2, z+1/2'

loop_
_atom_site_label
_atom_site_occupancy
_atom_site_fract_x
_atom_site_fract_y
_atom_site_fract_z
_atom_site_adp_type
_atom_site_B_iso_or_equiv
_atom_site_type_symbol
M1 0.8800 0.000000 0.000000 0.000000 Biso 0.430000 Mg
M1 0.1200 0.000000 0.000000 0.000000 Biso 0.430000 Fe
M2 0.8800 0.9900(4) 0.2779(2) 0.250000 Biso 0.410000 Mg
M2 0.1200 0.9900(4) 0.2779(2) 0.250000 Biso 0.410000 Fe
Si 1.0 0.4268(3) 0.0946(2) 0.250000 Biso 0.370000 Si
O1 1.0 0.7657(8) 0.0914(4) 0.250000 Biso 0.500000 O
O2 1.0 0.2199(9) 0.4477(4) 0.250000 Biso 0.500000 O
O3 1.0 0.2791(6) 0.1632(3) 0.0345(4) Biso 0.400000 O
